data_7153738
loop_
_publ_author_name
'Xu, Chen'
'Li, Hong-Mei'
'Yuan, Xiao-Er'
'Xiao, Zhi-Qiang'
'Wang, Zhi-Qiang'
'Fu, Wei-Jun'
'Ji, Bao-Ming'
'Hao, Xin-Qi'
'Song, Mao-Ping'

_publ_section_title
;
 N-heterocyclic carbene (NHC)-modulated Pd/Cu cocatalyzed three-component
 synthesis of 2,6-diarylquinolines.
;
_journal_issue 19
_journal_name_full 'Organic &amp; biomolecular chemistry'
_journal_page_first 3114
_journal_page_last 3122
_journal_paper_doi 10.1039/c4ob00231h
_journal_volume 12
_journal_year 2014
_chemical_formula_sum 'C25 H17 N'
_chemical_formula_weight 331.40
_chemical_name_systematic
;

 ?

;
_space_group_IT_number 61
_symmetry_cell_setting orthorhombic
_symmetry_space_group_name_Hall '-P 2ac 2ab'
_symmetry_space_group_name_H-M 'P b c a'
_atom_sites_solution_hydrogens geom
_atom_sites_solution_primary direct
_atom_sites_solution_secondary difmap
_audit_creation_method SHELXL-97
_cell_angle_alpha 90.00
_cell_angle_beta 90.00
_cell_angle_gamma 90.00
_cell_formula_units_Z 8
_cell_length_a 14.2395(19)
_cell_length_b 7.5461(10)
_cell_length_c 32.144(4)
_cell_measurement_reflns_used 1374
_cell_measurement_temperature 296(2)
_cell_measurement_theta_max 19.37
_cell_measurement_theta_min 2.53
_cell_volume 3454.0(8)
_computing_cell_refinement 'Bruker SMART'
_computing_data_collection 'Bruker SMART'
_computing_data_reduction 'Bruker SAINT'
_computing_molecular_graphics 'Bruker SHELXTL'
_computing_publication_material 'Bruker SHELXTL'
_computing_structure_refinement 'SHELXL-97 (Sheldrick, 1997)'
_computing_structure_solution 'SHELXS-97 (Sheldrick, 1990)'
_diffrn_ambient_temperature 296(2)
_diffrn_measured_fraction_theta_full 0.999
_diffrn_measured_fraction_theta_max 0.999
_diffrn_measurement_device_type 'CCD area detector'
_diffrn_measurement_method 'phi and omega scans'
_diffrn_radiation_monochromator graphite
_diffrn_radiation_source 'fine-focus sealed tube'
_diffrn_radiation_type MoK\a
_diffrn_radiation_wavelength 0.71073
_diffrn_reflns_av_R_equivalents 0.0758
_diffrn_reflns_av_sigmaI/netI 0.0496
_diffrn_reflns_limit_h_max 17
_diffrn_reflns_limit_h_min -17
_diffrn_reflns_limit_k_max 9
_diffrn_reflns_limit_k_min -9
_diffrn_reflns_limit_l_max 38
_diffrn_reflns_limit_l_min -38
_diffrn_reflns_number 19334
_diffrn_reflns_theta_full 25.50
_diffrn_reflns_theta_max 25.50
_diffrn_reflns_theta_min 2.53
_diffrn_standards_decay_% 0
_diffrn_standards_interval_count 0
_diffrn_standards_interval_time 0
_diffrn_standards_number 0
_exptl_absorpt_coefficient_mu 0.074
_exptl_absorpt_correction_T_max 0.9811
_exptl_absorpt_correction_T_min 0.9705
_exptl_absorpt_correction_type multi-scan
_exptl_absorpt_process_details sadabs
_exptl_crystal_colour colourless
_exptl_crystal_density_diffrn 1.275
_exptl_crystal_density_method 'not measured'
_exptl_crystal_description block
_exptl_crystal_F_000 1392
_exptl_crystal_size_max 0.41
_exptl_crystal_size_mid 0.32
_exptl_crystal_size_min 0.26
_refine_diff_density_max 0.122
_refine_diff_density_min -0.179
_refine_diff_density_rms 0.037
_refine_ls_extinction_method none
_refine_ls_goodness_of_fit_ref 0.993
_refine_ls_hydrogen_treatment constr
_refine_ls_matrix_type full
_refine_ls_number_parameters 235
_refine_ls_number_reflns 3217
_refine_ls_number_restraints 0
_refine_ls_restrained_S_all 0.993
_refine_ls_R_factor_all 0.1219
_refine_ls_R_factor_gt 0.0498
_refine_ls_shift/su_max 0.000
_refine_ls_shift/su_mean 0.000
_refine_ls_structure_factor_coef Fsqd
_refine_ls_weighting_details 'calc w=1/[\s^2^(Fo^2^)+(0.0512P)^2^+0.5984P] where P=(Fo^2^+2Fc^2^)/3'
_refine_ls_weighting_scheme calc
_refine_ls_wR_factor_gt 0.1021
_refine_ls_wR_factor_ref 0.1364
_reflns_number_gt 1607
_reflns_number_total 3217
_reflns_threshold_expression >2sigma(I)
_cod_data_source_file c4ob00231h3.cif
_cod_data_source_block a
_cod_depositor_comments
;
The following automatic conversions were performed:

'_symmetry_cell_setting' value 'Orthorhombic' changed to
'orthorhombic' according to
/usr/data/users/saulius/crontab/automatic-downloads/rss-feeds/RSC/lib/dictionaries/cif_core.dic
dictionary named 'cif_core.dic' version 2.4.2 from 2011-04-26.

Automatic conversion script
Id: cif_fix_values 2281 2013-09-26 08:29:07Z andrius 

 Adding full bibliography for
 ./tmp-cod-update-bibliographies-30924/cifs/7153738.cif.
;
_cod_original_sg_symbol_H-M Pbca
_cod_database_code 7153738

loop_
_symmetry_equiv_pos_as_xyz
'x, y, z'
'-x+1/2, -y, z+1/2'
'-x, y+1/2, -z+1/2'
'x+1/2, -y+1/2, -z'
'-x, -y, -z'
'x-1/2, y, -z-1/2'
'x, -y-1/2, z-1/2'
'-x-1/2, y-1/2, z'

loop_
_atom_site_label
_atom_site_type_symbol
_atom_site_fract_x
_atom_site_fract_y
_atom_site_fract_z
_atom_site_U_iso_or_equiv
_atom_site_adp_type
_atom_site_occupancy
_atom_site_symmetry_multiplicity
_atom_site_calc_flag
_atom_site_refinement_flags
N1 N 0.59697(14) 0.0914(2) 0.32073(5) 0.0483(5) Uani 1 1 d .
C1 C 0.56306(16) 0.0861(3) 0.14452(7) 0.0476(6) Uani 1 1 d .
C2 C 0.59723(16) -0.0679(3) 0.12363(7) 0.0477(6) Uani 1 1 d .
C3 C 0.59800(18) -0.0718(4) 0.07947(7) 0.0575(7) Uani 1 1 d .
C4 C 0.5626(2) 0.0749(4) 0.05761(8) 0.0720(8) Uani 1 1 d .
H4 H 0.5628 0.0735 0.0287 0.086 Uiso 1 1 calc R
C5 C 0.5291(2) 0.2243(4) 0.12174(8) 0.0657(8) Uani 1 1 d .
H5 H 0.5061 0.3242 0.1353 0.079 Uiso 1 1 calc R
C6 C 0.6672(2) -0.3644(4) 0.08127(10) 0.0788(9) Uani 1 1 d .
H6 H 0.6913 -0.4624 0.0674 0.095 Uiso 1 1 calc R
C7 C 0.5282(2) 0.2183(4) 0.07784(9) 0.0768(9) Uani 1 1 d .
H7 H 0.5040 0.3130 0.0628 0.092 Uiso 1 1 calc R
C8 C 0.66459(19) -0.3623(4) 0.12457(9) 0.0722(8) Uani 1 1 d .
H8 H 0.6861 -0.4598 0.1395 0.087 Uiso 1 1 calc R
C9 C 0.63083(17) -0.2184(3) 0.14507(8) 0.0573(7) Uani 1 1 d .
H9 H 0.6298 -0.2189 0.1740 0.069 Uiso 1 1 calc R
C10 C 0.6346(2) -0.2241(4) 0.05939(9) 0.0710(8) Uani 1 1 d .
H10 H 0.6362 -0.2277 0.0305 0.085 Uiso 1 1 calc R
C11 C 0.58959(17) 0.0986(3) 0.27812(7) 0.0442(6) Uani 1 1 d .
C12 C 0.66249(16) 0.1630(3) 0.25243(7) 0.0451(6) Uani 1 1 d .
C13 C 0.50655(17) 0.0373(3) 0.25933(7) 0.0517(7) Uani 1 1 d .
H13 H 0.4571 -0.0019 0.2758 0.062 Uiso 1 1 calc R
C14 C 0.57027(17) 0.0962(3) 0.19089(7) 0.0467(6) Uani 1 1 d .
C15 C 0.65008(17) 0.1603(3) 0.20894(7) 0.0520(7) Uani 1 1 d .
H15 H 0.6978 0.2035 0.1920 0.062 Uiso 1 1 calc R
C16 C 0.49783(17) 0.0348(3) 0.21694(7) 0.0521(7) Uani 1 1 d .
H16 H 0.4428 -0.0084 0.2051 0.063 Uiso 1 1 calc R
C17 C 0.74512(18) 0.2227(3) 0.27230(7) 0.0547(7) Uani 1 1 d .
H17 H 0.7945 0.2681 0.2566 0.066 Uiso 1 1 calc R
C18 C 0.67649(18) 0.1464(3) 0.33797(7) 0.0478(6) Uani 1 1 d .
C19 C 0.75229(19) 0.2138(3) 0.31420(7) 0.0554(7) Uani 1 1 d .
H19 H 0.8068 0.2517 0.3274 0.067 Uiso 1 1 calc R
C20 C 0.68351(18) 0.1326(3) 0.38395(7) 0.0508(7) Uani 1 1 d .
C21 C 0.60405(19) 0.1456(3) 0.40862(7) 0.0593(7) Uani 1 1 d .
H21 H 0.5457 0.1616 0.3962 0.071 Uiso 1 1 calc R
C22 C 0.6104(2) 0.1353(4) 0.45131(8) 0.0714(8) Uani 1 1 d .
H22 H 0.5566 0.1460 0.4675 0.086 Uiso 1 1 calc R
C23 C 0.7693(2) 0.1048(3) 0.40334(8) 0.0659(8) Uani 1 1 d .
H23 H 0.8234 0.0940 0.3874 0.079 Uiso 1 1 calc R
C24 C 0.6956(2) 0.1094(4) 0.46999(9) 0.0792(9) Uani 1 1 d .
H24 H 0.6997 0.1030 0.4988 0.095 Uiso 1 1 calc R
C25 C 0.7750(2) 0.0929(4) 0.44614(8) 0.0781(9) Uani 1 1 d .
H25 H 0.8329 0.0737 0.4588 0.094 Uiso 1 1 calc R

loop_
_atom_site_aniso_label
_atom_site_aniso_U_11
_atom_site_aniso_U_22
_atom_site_aniso_U_33
_atom_site_aniso_U_23
_atom_site_aniso_U_13
_atom_site_aniso_U_12
N1 0.0533(13) 0.0482(12) 0.0435(12) -0.0023(9) -0.0012(10) -0.0001(10)
C1 0.0469(15) 0.0522(15) 0.0438(14) 0.0002(12) 0.0003(12) -0.0035(12)
C2 0.0426(14) 0.0589(16) 0.0415(14) -0.0031(12) -0.0017(11) -0.0057(13)
C3 0.0530(17) 0.0730(19) 0.0466(16) -0.0040(14) 0.0024(13) -0.0126(15)
C4 0.085(2) 0.088(2) 0.0431(16) 0.0083(16) -0.0033(15) -0.0174(19)
C5 0.084(2) 0.0563(18) 0.0567(18) 0.0027(13) -0.0051(15) 0.0049(16)
C6 0.070(2) 0.088(2) 0.078(2) -0.0338(19) 0.0020(16) 0.0118(18)
C7 0.101(3) 0.068(2) 0.061(2) 0.0166(16) -0.0147(17) 0.0000(19)
C8 0.069(2) 0.074(2) 0.074(2) -0.0165(16) -0.0158(16) 0.0178(16)
C9 0.0572(17) 0.0624(17) 0.0523(16) -0.0083(13) -0.0055(13) 0.0063(14)
C10 0.065(2) 0.099(2) 0.0497(16) -0.0185(17) 0.0079(15) -0.0118(18)
C11 0.0478(15) 0.0403(14) 0.0444(14) -0.0027(10) 0.0019(12) 0.0007(12)
C12 0.0461(15) 0.0450(14) 0.0442(14) -0.0050(11) 0.0002(12) -0.0039(12)
C13 0.0482(15) 0.0600(16) 0.0468(15) 0.0006(12) 0.0030(12) -0.0095(13)
C14 0.0502(16) 0.0459(14) 0.0440(14) -0.0029(11) -0.0007(12) -0.0011(12)
C15 0.0505(16) 0.0563(16) 0.0493(15) 0.0004(12) 0.0066(13) -0.0036(13)
C16 0.0495(16) 0.0557(16) 0.0510(16) -0.0040(12) -0.0036(12) -0.0077(13)
C17 0.0503(16) 0.0613(17) 0.0527(16) -0.0001(13) 0.0017(13) -0.0114(14)
C18 0.0555(17) 0.0405(14) 0.0474(15) -0.0056(11) -0.0026(13) -0.0001(12)
C19 0.0516(16) 0.0590(17) 0.0557(16) -0.0022(13) -0.0050(14) -0.0108(14)
C20 0.0580(18) 0.0470(15) 0.0473(15) -0.0046(12) -0.0076(13) 0.0005(13)
C21 0.0582(18) 0.0719(19) 0.0478(16) -0.0046(13) -0.0038(13) 0.0017(14)
C22 0.072(2) 0.095(2) 0.0477(17) -0.0050(14) -0.0029(15) -0.0086(18)
C23 0.0625(19) 0.080(2) 0.0551(17) -0.0012(14) -0.0069(14) 0.0040(16)
C24 0.091(2) 0.100(2) 0.0466(17) 0.0048(16) -0.0124(18) -0.011(2)
C25 0.076(2) 0.100(2) 0.0580(19) 0.0061(17) -0.0213(17) -0.0004(19)

loop_
_atom_type_symbol
_atom_type_description
_atom_type_scat_dispersion_real
_atom_type_scat_dispersion_imag
_atom_type_scat_source
C C 0.0033 0.0016 'International Tables Vol C Tables 4.2.6.8 and 6.1.1.4'
H H 0.0000 0.0000 'International Tables Vol C Tables 4.2.6.8 and 6.1.1.4'
N N 0.0061 0.0033 'International Tables Vol C Tables 4.2.6.8 and 6.1.1.4'

loop_
_geom_angle_atom_site_label_1
_geom_angle_atom_site_label_2
_geom_angle_atom_site_label_3
_geom_angle
C18 N1 C11 118.0(2)
C5 C1 C2 119.4(2)
C5 C1 C14 121.4(2)
C2 C1 C14 119.1(2)
C9 C2 C3 118.0(2)
C9 C2 C1 122.7(2)
C3 C2 C1 119.3(2)
C4 C3 C10 122.9(3)
C4 C3 C2 118.8(3)
C10 C3 C2 118.3(3)
C7 C4 C3 121.3(3)
C7 C4 H4 119.4
C3 C4 H4 119.4
C1 C5 C7 121.0(3)
C1 C5 H5 119.5
C7 C5 H5 119.5
C10 C6 C8 120.1(3)
C10 C6 H6 119.9
C8 C6 H6 119.9
C4 C7 C5 120.2(3)
C4 C7 H7 119.9
C5 C7 H7 119.9
C9 C8 C6 120.2(3)
C9 C8 H8 119.9
C6 C8 H8 119.9
C8 C9 C2 121.7(2)
C8 C9 H9 119.1
C2 C9 H9 119.1
C6 C10 C3 121.6(3)
C6 C10 H10 119.2
C3 C10 H10 119.2
N1 C11 C13 118.6(2)
N1 C11 C12 122.7(2)
C13 C11 C12 118.7(2)
C15 C12 C17 123.9(2)
C15 C12 C11 118.9(2)
C17 C12 C11 117.2(2)
C16 C13 C11 120.6(2)
C16 C13 H13 119.7
C11 C13 H13 119.7
C15 C14 C16 118.3(2)
C15 C14 C1 119.9(2)
C16 C14 C1 121.7(2)
C14 C15 C12 122.1(2)
C14 C15 H15 118.9
C12 C15 H15 118.9
C13 C16 C14 121.4(2)
C13 C16 H16 119.3
C14 C16 H16 119.3
C19 C17 C12 119.8(2)
C19 C17 H17 120.1
C12 C17 H17 120.1
N1 C18 C19 122.5(2)
N1 C18 C20 116.8(2)
C19 C18 C20 120.7(2)
C17 C19 C18 119.8(2)
C17 C19 H19 120.1
C18 C19 H19 120.1
C23 C20 C21 118.2(2)
C23 C20 C18 121.1(2)
C21 C20 C18 120.7(2)
C22 C21 C20 120.8(3)
C22 C21 H21 119.6
C20 C21 H21 119.6
C24 C22 C21 120.3(3)
C24 C22 H22 119.9
C21 C22 H22 119.9
C25 C23 C20 120.6(3)
C25 C23 H23 119.7
C20 C23 H23 119.7
C22 C24 C25 119.9(3)
C22 C24 H24 120.0
C25 C24 H24 120.0
C24 C25 C23 120.1(3)
C24 C25 H25 119.9
C23 C25 H25 119.9

loop_
_geom_bond_atom_site_label_1
_geom_bond_atom_site_label_2
_geom_bond_distance
N1 C18 1.327(3)
N1 C11 1.375(3)
C1 C5 1.363(3)
C1 C2 1.428(3)
C1 C14 1.496(3)
C2 C9 1.412(3)
C2 C3 1.420(3)
C3 C4 1.404(4)
C3 C10 1.417(4)
C4 C7 1.354(4)
C4 H4 0.9300
C5 C7 1.412(3)
C5 H5 0.9300
C6 C10 1.353(4)
C6 C8 1.392(4)
C6 H6 0.9300
C7 H7 0.9300
C8 C9 1.358(3)
C8 H8 0.9300
C9 H9 0.9300
C10 H10 0.9300
C11 C13 1.406(3)
C11 C12 1.413(3)
C12 C15 1.409(3)
C12 C17 1.413(3)
C13 C16 1.368(3)
C13 H13 0.9300
C14 C15 1.365(3)
C14 C16 1.407(3)
C15 H15 0.9300
C16 H16 0.9300
C17 C19 1.352(3)
C17 H17 0.9300
C18 C19 1.417(3)
C18 C20 1.485(3)
C19 H19 0.9300
C20 C23 1.387(3)
C20 C21 1.385(3)
C21 C22 1.377(3)
C21 H21 0.9300
C22 C24 1.368(4)
C22 H22 0.9300
C23 C25 1.381(3)
C23 H23 0.9300
C24 C25 1.371(4)
C24 H24 0.9300
C25 H25 0.9300

loop_
_geom_torsion_atom_site_label_1
_geom_torsion_atom_site_label_2
_geom_torsion_atom_site_label_3
_geom_torsion_atom_site_label_4
_geom_torsion
C5 C1 C2 C9 -178.1(2)
C14 C1 C2 C9 5.3(4)
C5 C1 C2 C3 2.0(4)
C14 C1 C2 C3 -174.6(2)
C9 C2 C3 C4 178.4(2)
C1 C2 C3 C4 -1.7(4)
C9 C2 C3 C10 -1.6(4)
C1 C2 C3 C10 178.3(2)
C10 C3 C4 C7 -180.0(3)
C2 C3 C4 C7 0.0(4)
C2 C1 C5 C7 -0.8(4)
C14 C1 C5 C7 175.8(2)
C3 C4 C7 C5 1.3(5)
C1 C5 C7 C4 -0.9(5)
C10 C6 C8 C9 -1.1(4)
C6 C8 C9 C2 0.3(4)
C3 C2 C9 C8 1.1(4)
C1 C2 C9 C8 -178.8(2)
C8 C6 C10 C3 0.6(5)
C4 C3 C10 C6 -179.2(3)
C2 C3 C10 C6 0.8(4)
C18 N1 C11 C13 178.7(2)
C18 N1 C11 C12 -0.5(3)
N1 C11 C12 C15 178.0(2)
C13 C11 C12 C15 -1.2(3)
N1 C11 C12 C17 -0.5(3)
C13 C11 C12 C17 -179.7(2)
N1 C11 C13 C16 -177.1(2)
C12 C11 C13 C16 2.1(4)
C5 C1 C14 C15 -89.5(3)
C2 C1 C14 C15 87.1(3)
C5 C1 C14 C16 93.0(3)
C2 C1 C14 C16 -90.5(3)
C16 C14 C15 C12 1.4(4)
C1 C14 C15 C12 -176.3(2)
C17 C12 C15 C14 177.9(2)
C11 C12 C15 C14 -0.5(4)
C11 C13 C16 C14 -1.2(4)
C15 C14 C16 C13 -0.5(4)
C1 C14 C16 C13 177.1(2)
C15 C12 C17 C19 -177.3(2)
C11 C12 C17 C19 1.1(3)
C11 N1 C18 C19 0.9(3)
C11 N1 C18 C20 -178.38(19)
C12 C17 C19 C18 -0.7(4)
N1 C18 C19 C17 -0.3(4)
C20 C18 C19 C17 178.9(2)
N1 C18 C20 C23 149.5(2)
C19 C18 C20 C23 -29.8(3)
N1 C18 C20 C21 -29.9(3)
C19 C18 C20 C21 150.7(2)
C23 C20 C21 C22 1.5(4)
C18 C20 C21 C22 -179.1(2)
C20 C21 C22 C24 -0.9(4)
C21 C20 C23 C25 -0.8(4)
C18 C20 C23 C25 179.7(2)
C21 C22 C24 C25 -0.3(5)
C22 C24 C25 C23 0.9(5)
C20 C23 C25 C24 -0.3(4)
